data_7712419
loop_
_publ_author_name
'Essien, Nsikak B.'
'Galv\'acsi , Antal Tam\'as'
'K\'allay, Csilla'
'Al-Hilaly, Youssra Kareem'
'Gonzalez-Mendez, Ramon'
'Akien, Geoffrey'
'Tizzard, Graham J.'
'Coles, Simon'
'Besora, Maria'
'Kostakis, George E.'

_publ_section_title
;
 Fluorine-based Zn salan complexes
;
_journal_name_full 'Dalton Transactions'
_journal_paper_doi 10.1039/D2DT04082D
_journal_year 2023
_chemical_formula_moiety 'C40 H44 F4 N4 O4 Zn2, 2(H2 O)'
_chemical_formula_sum 'C40 H48 F4 N4 O6 Zn2'
_chemical_formula_weight 887.56
_space_group_crystal_system triclinic
_space_group_IT_number 2
_space_group_name_Hall '-P 1'
_space_group_name_H-M_alt 'P -1'
_atom_sites_solution_hydrogens mixed
_atom_sites_solution_primary dual
_audit_creation_date 2022-08-01
_audit_creation_method
;
Olex2 1.5-ac5-024
(compiled 2022.04.12 svn.rca3783a0 for Rigaku Oxford Diffraction, GUI svn.r6498)
;
_audit_update_record
;
2022-12-20 deposited with the CCDC.	2023-02-24 downloaded from the CCDC.
;
_cell_angle_alpha 64.938(4)
_cell_angle_beta 75.120(3)
_cell_angle_gamma 78.039(3)
_cell_formula_units_Z 1
_cell_length_a 8.1340(3)
_cell_length_b 10.6803(4)
_cell_length_c 12.4823(5)
_cell_measurement_reflns_used 10164
_cell_measurement_temperature 100.00(10)
_cell_measurement_theta_max 66.7840
_cell_measurement_theta_min 3.9700
_cell_volume 943.32(7)
_computing_cell_refinement 'CrysAlisPro 1.171.42.61a (Rigaku OD, 2022)'
_computing_data_collection 'CrysAlisPro 1.171.42.61a (Rigaku OD, 2022)'
_computing_data_reduction 'CrysAlisPro 1.171.42.61a (Rigaku OD, 2022)'
_computing_molecular_graphics 'Olex2 1.5-ac5-024 (Dolomanov et al., 2009)'
_computing_publication_material 'Olex2 1.5-ac5-024 (Dolomanov et al., 2009)'
_computing_structure_refinement 'SHELXL 2016/6 (Sheldrick, 2015)'
_computing_structure_solution 'SHELXT 2014/5 (Sheldrick, 2014)'
_diffrn_ambient_environment N~2~
_diffrn_ambient_temperature 100.00(10)
_diffrn_detector 'CCD plate'
_diffrn_measured_fraction_theta_full 0.9887
_diffrn_measured_fraction_theta_max 0.8173
_diffrn_measurement_details
;
List of Runs (angles in degrees, time in seconds):

  # Type    Start    End  Width  t~exp~   \w     \q     \k     \f   Frames
#--------------------------------------------------------------------------
  1  \w    -89.00  89.00   1.00    3.00    --    0.00  13.00-120.00  178
  2  \w   -176.00   2.00   1.00   12.50    --  -87.00  13.00-120.00  178
  3  \w    -89.00  89.00   1.00    3.00    --    0.00  20.00  60.00  178
  4  \w    -84.00  94.00   1.00   12.50    --    5.00  13.00-120.00  178
  5  \w   -176.00   2.00   1.00   12.50    --  -87.00  60.00 -81.62  178
  6  \w   -176.00   2.00   1.00   12.50    --  -87.00  60.00 157.39  178
  7  \w   -176.00 -10.00   1.00   12.50    --  -87.00  59.00 -17.24  166
  8  \w   -175.00   1.00   1.00   12.50    --  -87.00  60.00-148.82  176
  9  \w   -163.00-133.00   1.00   12.50    --  -87.00  10.00  30.00   30
 10  \w    -34.00  -7.00   1.00   12.50    --  -87.00  10.00  30.00   27
 11  \w   -156.00-129.00   1.00   12.50    --  -87.00  55.00  28.28   27
 12  \w   -122.00 -92.00   1.00   12.50    --  -87.00  55.00  28.28   30
 13  \w    -50.00 -23.00   1.00   12.50    --  -87.00  55.00  28.28   27
 14  \w   -106.00 -81.00   1.00   12.50    --  -87.00  50.00 120.00   25
 15  \w   -173.00-146.00   1.00   12.50    --  -87.00  60.00 123.26   27
 16  \w   -129.00-104.00   1.00   12.50    --  -87.00  60.00  46.91   25
 17  \w    -45.00 -18.00   1.00   12.50    --  -87.00  60.00 123.26   27
 18  \w   -108.00 -30.00   1.00   12.50    --  -87.00  40.00  90.00   78
 19  \w   -131.00-104.00   1.00   12.50    --  -87.00  40.00 -30.00   27
 20  \w    -56.00 -29.00   1.00   12.50    --  -87.00  20.00-150.00   27
 21  \w   -165.00-138.00   1.00   12.50    --  -87.00  60.00   6.70   27
 22  \w    -33.00  -6.00   1.00   12.50    --  -87.00  60.00   6.70   27
 23  \w   -170.00 -23.00   1.00   12.50    --  -87.00  60.00 -46.19  147
 24  \w   -150.00-123.00   1.00   12.50    --  -87.00  10.00 -90.00   27
 25  \w   -109.00 -82.00   1.00   12.50    --  -87.00  30.00 150.00   27
 26  \w   -172.00 -22.00   1.00   12.50    --  -87.00  40.00-180.00  150
 27  \w   -171.00-144.00   1.00   12.50    --  -87.00  50.00-120.00   27
 28  \w   -154.00-127.00   1.00   12.50    --  -87.00  50.00 120.00   27
 29  \w   -175.00-134.00   1.00   12.50    --  -87.00  60.00  46.91   41
 30  \w   -146.00-119.00   1.00   12.50    --  -87.00  57.00 -72.96   27
 31  \w   -175.00 -84.00   1.00   12.50    --  -87.00  60.00  91.11   91
;
_diffrn_measurement_device 'four-circle diffractometer'
_diffrn_measurement_device_type 'XtaLAB AFC11 (RCD3): quarter-chi single'
_diffrn_measurement_method '\w scans'
_diffrn_orient_matrix_type 'CrysAlisPro convention (1999,Acta A55,543-557)'
_diffrn_orient_matrix_UB_11 -0.0060030000
_diffrn_orient_matrix_UB_12 -0.1542174000
_diffrn_orient_matrix_UB_13 0.0281071000
_diffrn_orient_matrix_UB_21 0.1966354000
_diffrn_orient_matrix_UB_22 -0.0253008000
_diffrn_orient_matrix_UB_23 -0.0161176000
_diffrn_orient_matrix_UB_31 -0.0139486000
_diffrn_orient_matrix_UB_32 -0.0354654000
_diffrn_orient_matrix_UB_33 0.1349608000
_diffrn_radiation_monochromator mirror
_diffrn_radiation_probe x-ray
_diffrn_radiation_type 'Cu K\a'
_diffrn_radiation_wavelength 1.54184
_diffrn_reflns_av_R_equivalents 0.0482
_diffrn_reflns_av_unetI/netI 0.0305
_diffrn_reflns_Laue_measured_fraction_full 0.989
_diffrn_reflns_Laue_measured_fraction_max 0.989
_diffrn_reflns_limit_h_max 9
_diffrn_reflns_limit_h_min -9
_diffrn_reflns_limit_k_max 12
_diffrn_reflns_limit_k_min -12
_diffrn_reflns_limit_l_max 14
_diffrn_reflns_limit_l_min -14
_diffrn_reflns_number 17027
_diffrn_reflns_point_group_measured_fraction_full 0.989
_diffrn_reflns_point_group_measured_fraction_max 0.989
_diffrn_reflns_theta_full 67.013
_diffrn_reflns_theta_max 67.013
_diffrn_reflns_theta_min 3.983
_diffrn_source 'Rotating-anode X-ray tube'
_diffrn_source_type 'Rigaku (Cu) X-ray Source'
_exptl_absorpt_coefficient_mu 2.196
_exptl_absorpt_correction_T_max 1.00000
_exptl_absorpt_correction_T_min 0.75586
_exptl_absorpt_correction_type multi-scan
_exptl_absorpt_process_details
;
CrysAlisPro 1.171.42.61a (Rigaku Oxford Diffraction, 2022)
Empirical absorption correction using spherical harmonics,
implemented in SCALE3 ABSPACK scaling algorithm.
;
_exptl_crystal_colour colourless
_exptl_crystal_colour_primary colourless
_exptl_crystal_density_diffrn 1.562
_exptl_crystal_description block
_exptl_crystal_F_000 460
_exptl_crystal_size_max 0.04
_exptl_crystal_size_mid 0.02
_exptl_crystal_size_min 0.02
_refine_diff_density_max 0.604
_refine_diff_density_min -0.485
_refine_diff_density_rms 0.100
_refine_ls_extinction_method none
_refine_ls_goodness_of_fit_ref 1.254
_refine_ls_hydrogen_treatment constr
_refine_ls_matrix_type full
_refine_ls_number_parameters 274
_refine_ls_number_reflns 3328
_refine_ls_number_restraints 0
_refine_ls_restrained_S_all 1.254
_refine_ls_R_factor_all 0.0658
_refine_ls_R_factor_gt 0.0637
_refine_ls_shift/su_max 0.000
_refine_ls_shift/su_mean 0.000
_refine_ls_structure_factor_coef Fsqd
_refine_ls_weighting_details 'w=1/[\s^2^(Fo^2^)+6.2839P] where P=(Fo^2^+2Fc^2^)/3'
_refine_ls_weighting_scheme calc
_refine_ls_wR_factor_gt 0.1557
_refine_ls_wR_factor_ref 0.1566
_reflns_Friedel_coverage 0.000
_reflns_number_gt 3192
_reflns_number_total 3328
_reflns_threshold_expression 'I > 2\s(I)'
_cod_data_source_file d2dt04082d2.cif
_cod_data_source_block 2RS
_cod_database_code 7712419
_shelx_shelxl_version_number 2016/6
_chemical_oxdiff_formula 'Zn C H F N'
_shelx_space_group_comment
;
The symmetry employed for this shelxl refinement is uniquely defined
by the following loop, which should always be used as a source of
symmetry information in preference to the above space-group names.
They are only intended as comments.
;
_shelx_estimated_absorpt_t_max 0.957
_shelx_estimated_absorpt_t_min 0.917
_diffrn_oxdiff_digest_frames
;
013b865554c1889a2fccad4240c3be6d370002598d8
;
_olex2_refinement_description
;
1. Fixed Uiso
 At 1.2 times of:
  All C(H) groups, All C(H,H) groups, All C(H,H,H,H) groups, All N(H) groups,
  All N(H,H) groups
 At 1.5 times of:
  All O(H,H) groups
2. Others
 Fixed Sof: H2A(0.5) H2B(0.5) H8A(0.5) H8B(0.5) H10A(0.5) H10B(0.5) H10C(0.5)
 H10D(0.5) H12A(0.5) H12B(0.5) H12C(0.5) H12D(0.5) C21(0.5) H21(0.5) C22(0.5)
 H22A(0.5) H22B(0.5) C11(0.5) H11A(0.5) H11B(0.5) C13(0.5) H13(0.5)
3.a Free rotating group:
 O3(H3A,H3B)
3.b Ternary CH refined with riding coordinates:
 N1(H1), N2(H2A), N2(H2B), C8(H8A), C8(H8B), C21(H21), C13(H13)
3.c Secondary CH2 refined with riding coordinates:
 C7(H7A,H7B), C9(H9A,H9B), C10(H10A,H10B), C10(H10C,H10D), C12(H12A,H12B),
 C12(H12C,H12D), C14(H14A,H14B), C22(H22A,H22B), C11(H11A,H11B)
3.d Aromatic/amide H refined with riding coordinates:
 C3(H3), C4(H4), C5(H5), C16(H16), C17(H17), C18(H18)
;
_olex2_submission_special_instructions 'No special instructions were received'
_oxdiff_exptl_absorpt_empirical_details
;
Empirical correction (ABSPACK) includes:
- Absorption correction using spherical harmonics
- Frame scaling
;
_oxdiff_exptl_absorpt_empirical_full_max 1.681
_oxdiff_exptl_absorpt_empirical_full_min 0.550

loop_
_space_group_symop_operation_xyz
'x, y, z'
'-x, -y, -z'

loop_
_atom_site_label
_atom_site_type_symbol
_atom_site_fract_x
_atom_site_fract_y
_atom_site_fract_z
_atom_site_U_iso_or_equiv
_atom_site_adp_type
_atom_site_occupancy
_atom_site_site_symmetry_order
_atom_site_calc_flag
_atom_site_refinement_flags_posn
_atom_site_refinement_flags_adp
_atom_site_refinement_flags_occupancy
_atom_site_disorder_assembly
_atom_site_disorder_group
Zn1 Zn 0.18731(9) 0.44354(7) 0.52250(6) 0.0230(2) Uani 1 1 d . . . . .
F1 F 0.3841(6) 0.6990(4) 0.1390(3) 0.0645(14) Uani 1 1 d . . . . .
F2 F -0.0855(5) 0.8848(4) 0.4866(3) 0.0470(10) Uani 1 1 d . . . . .
O1 O 0.3394(5) 0.5555(4) 0.3785(3) 0.0308(9) Uani 1 1 d . . . . .
O2 O -0.0003(5) 0.6098(4) 0.5281(3) 0.0250(8) Uani 1 1 d . . . . .
N1 N 0.3553(6) 0.2549(5) 0.5444(4) 0.0320(11) Uani 1 1 d . . . . .
H1 H 0.316171 0.203278 0.506473 0.038 Uiso 1 1 calc R U . . .
N2 N 0.1764(9) 0.3755(6) 0.7077(5) 0.0529(17) Uani 1 1 d . . . . .
H2A H 0.233465 0.448362 0.710237 0.063 Uiso 0.5 1 calc R U P A 1
H2B H 0.263732 0.411009 0.728139 0.063 Uiso 0.5 1 calc R U P B 2
C1 C 0.4465(7) 0.4986(6) 0.3077(5) 0.0303(13) Uani 1 1 d . . . . .
C2 C 0.4741(9) 0.5707(7) 0.1827(6) 0.0447(17) Uani 1 1 d . . . . .
C3 C 0.5852(10) 0.5215(8) 0.1018(6) 0.053(2) Uani 1 1 d . . . . .
H3 H 0.597468 0.575239 0.017646 0.064 Uiso 1 1 calc R U . . .
C4 C 0.6786(9) 0.3928(7) 0.1452(6) 0.0487(18) Uani 1 1 d . . . . .
H4 H 0.756745 0.356882 0.091279 0.058 Uiso 1 1 calc R U . . .
C5 C 0.6568(8) 0.3177(7) 0.2670(6) 0.0415(16) Uani 1 1 d . . . . .
H5 H 0.719955 0.228555 0.296282 0.050 Uiso 1 1 calc R U . . .
C6 C 0.5444(7) 0.3674(6) 0.3507(5) 0.0297(12) Uani 1 1 d . . . . .
C7 C 0.5315(7) 0.2858(6) 0.4834(6) 0.0331(13) Uani 1 1 d . . . . .
H7A H 0.607947 0.197493 0.497461 0.040 Uiso 1 1 calc R U . . .
H7B H 0.570699 0.339378 0.518507 0.040 Uiso 1 1 calc R U . . .
C8 C 0.3342(13) 0.1711(7) 0.6759(6) 0.068(3) Uani 1 1 d . . . . .
H8A H 0.213841 0.150937 0.690827 0.081 Uiso 0.5 1 calc R U P C 1
H8B H 0.423282 0.210855 0.690617 0.081 Uiso 0.5 1 calc R U P D 2
C9 C 0.4182(9) 0.0267(6) 0.7121(6) 0.0385(15) Uani 1 1 d . . . . .
H9A H 0.542457 0.029023 0.679020 0.046 Uiso 1 1 calc R U . . .
H9B H 0.373538 -0.021857 0.675176 0.046 Uiso 1 1 calc R U . . .
C10 C 0.3937(12) -0.0560(7) 0.8452(7) 0.055(2) Uani 1 1 d . . . . .
H10A H 0.288772 -0.102652 0.870861 0.066 Uiso 0.5 1 calc R U P E 1
H10B H 0.491431 -0.129524 0.862021 0.066 Uiso 0.5 1 calc R U P E 1
H10C H 0.397933 -0.154897 0.859033 0.066 Uiso 0.5 1 calc R U P F 2
H10D H 0.493067 -0.048151 0.873146 0.066 Uiso 0.5 1 calc R U P F 2
C12 C 0.2278(15) 0.1481(9) 0.8852(7) 0.083(3) Uani 1 1 d . . . . .
H12A H 0.200939 0.198459 0.939489 0.099 Uiso 0.5 1 calc R U P G 1
H12B H 0.123008 0.112245 0.888405 0.099 Uiso 0.5 1 calc R U P G 1
H12C H 0.128959 0.176725 0.938616 0.099 Uiso 0.5 1 calc R U P H 2
H12D H 0.333339 0.175691 0.890690 0.099 Uiso 0.5 1 calc R U P H 2
C14 C 0.0000(10) 0.4037(7) 0.7668(6) 0.0454(17) Uani 1 1 d . . . . .
H14A H -0.012315 0.351008 0.854942 0.055 Uiso 1 1 calc R U . . .
H14B H -0.080162 0.372397 0.737919 0.055 Uiso 1 1 calc R U . . .
C15 C -0.0442(8) 0.5578(6) 0.7394(5) 0.0323(13) Uani 1 1 d . . . . .
C16 C -0.0904(9) 0.6055(8) 0.8319(6) 0.0441(16) Uani 1 1 d . . . . .
H16 H -0.093340 0.540357 0.912733 0.053 Uiso 1 1 calc R U . . .
C17 C -0.1325(8) 0.7459(8) 0.8091(7) 0.0466(17) Uani 1 1 d . . . . .
H17 H -0.163283 0.776482 0.873583 0.056 Uiso 1 1 calc R U . . .
C18 C -0.1291(8) 0.8405(7) 0.6924(7) 0.0416(16) Uani 1 1 d . . . . .
H18 H -0.157066 0.937229 0.674549 0.050 Uiso 1 1 calc R U . . .
C19 C -0.0839(8) 0.7909(6) 0.6018(6) 0.0335(13) Uani 1 1 d . . . . .
C20 C -0.0423(7) 0.6519(6) 0.6205(5) 0.0268(12) Uani 1 1 d . . . . .
C21 C 0.3070(19) 0.2477(12) 0.7477(11) 0.035(3) Uani 0.5 1 d . . P I 1
H21 H 0.417710 0.276616 0.745275 0.043 Uiso 0.5 1 calc R U P I 1
C22 C 0.379(2) 0.0256(13) 0.9198(13) 0.048(4) Uani 0.5 1 d . . P I 1
H22A H 0.487894 0.064227 0.902977 0.057 Uiso 0.5 1 calc R U P I 1
H22B H 0.353333 -0.034829 1.006559 0.057 Uiso 0.5 1 calc R U P I 1
C11 C 0.2457(19) -0.0230(14) 0.9185(12) 0.049(4) Uani 0.5 1 d . . P I 2
H11A H 0.253366 -0.076347 1.004423 0.058 Uiso 0.5 1 calc R U P I 2
H11B H 0.144396 -0.046606 0.903808 0.058 Uiso 0.5 1 calc R U P I 2
C13 C 0.1991(16) 0.2116(11) 0.7496(11) 0.029(3) Uani 0.5 1 d . . P I 2
H13 H 0.092267 0.181225 0.747147 0.034 Uiso 0.5 1 calc R U P I 2
O3 O 0.1865(7) 0.8379(5) 0.3007(5) 0.0575(14) Uani 1 1 d G . . . .
H3A H 0.255189 0.764686 0.297724 0.086 Uiso 1 1 d G U . . .
H3B H 0.094195 0.812041 0.354025 0.086 Uiso 1 1 d G U . . .

loop_
_atom_site_aniso_label
_atom_site_aniso_U_11
_atom_site_aniso_U_22
_atom_site_aniso_U_33
_atom_site_aniso_U_23
_atom_site_aniso_U_13
_atom_site_aniso_U_12
Zn1 0.0241(4) 0.0205(4) 0.0242(4) -0.0079(3) -0.0078(3) 0.0002(3)
F1 0.082(3) 0.042(2) 0.032(2) 0.0001(18) 0.005(2) 0.019(2)
F2 0.060(3) 0.0321(19) 0.051(2) -0.0195(18) -0.0148(19) 0.0037(17)
O1 0.034(2) 0.0227(19) 0.030(2) -0.0090(17) -0.0033(17) 0.0027(16)
O2 0.029(2) 0.0243(19) 0.026(2) -0.0126(16) -0.0079(16) -0.0026(15)
N1 0.038(3) 0.026(2) 0.029(3) -0.009(2) -0.010(2) 0.003(2)
N2 0.083(5) 0.034(3) 0.031(3) -0.012(2) -0.022(3) 0.028(3)
C1 0.031(3) 0.023(3) 0.034(3) -0.012(2) -0.001(2) -0.004(2)
C2 0.055(4) 0.029(3) 0.032(3) -0.007(3) 0.006(3) 0.003(3)
C3 0.068(5) 0.045(4) 0.031(4) -0.014(3) 0.009(3) 0.000(4)
C4 0.051(4) 0.044(4) 0.046(4) -0.026(3) 0.015(3) -0.008(3)
C5 0.035(3) 0.035(3) 0.056(4) -0.024(3) -0.005(3) 0.003(3)
C6 0.028(3) 0.025(3) 0.037(3) -0.013(2) -0.006(2) -0.001(2)
C7 0.027(3) 0.026(3) 0.050(4) -0.018(3) -0.014(3) 0.002(2)
C8 0.112(7) 0.033(4) 0.032(4) -0.004(3) -0.008(4) 0.022(4)
C9 0.048(4) 0.023(3) 0.043(4) -0.008(3) -0.022(3) 0.003(3)
C10 0.087(6) 0.026(3) 0.047(4) -0.006(3) -0.030(4) 0.004(3)
C12 0.135(9) 0.055(5) 0.027(4) -0.008(4) -0.023(5) 0.048(5)
C14 0.063(5) 0.037(4) 0.030(3) -0.007(3) -0.005(3) -0.009(3)
C15 0.030(3) 0.038(3) 0.030(3) -0.017(3) 0.000(2) -0.005(3)
C16 0.040(4) 0.060(4) 0.033(4) -0.023(3) 0.000(3) -0.004(3)
C17 0.034(4) 0.070(5) 0.051(4) -0.045(4) -0.002(3) 0.001(3)
C18 0.033(3) 0.046(4) 0.060(5) -0.038(4) -0.007(3) 0.001(3)
C19 0.032(3) 0.033(3) 0.038(3) -0.017(3) -0.007(3) -0.002(2)
C20 0.017(3) 0.031(3) 0.034(3) -0.018(3) 0.001(2) -0.004(2)
C21 0.053(8) 0.025(6) 0.031(7) -0.010(5) -0.020(6) 0.005(6)
C22 0.074(10) 0.023(6) 0.049(8) -0.007(6) -0.032(8) -0.002(6)
C11 0.053(9) 0.033(7) 0.037(7) 0.012(6) -0.015(7) -0.006(6)
C13 0.031(6) 0.016(5) 0.039(7) -0.004(5) -0.020(5) 0.000(5)
O3 0.053(3) 0.038(3) 0.074(4) -0.023(3) -0.008(3) 0.005(2)

loop_
_atom_type_symbol
_atom_type_description
_atom_type_scat_dispersion_real
_atom_type_scat_dispersion_imag
_atom_type_scat_source
C C 0.0181 0.0091 'International Tables Vol C Tables 4.2.6.8 and 6.1.1.4'
H H 0.0000 0.0000 'International Tables Vol C Tables 4.2.6.8 and 6.1.1.4'
F F 0.0727 0.0534 'International Tables Vol C Tables 4.2.6.8 and 6.1.1.4'
N N 0.0311 0.0180 'International Tables Vol C Tables 4.2.6.8 and 6.1.1.4'
O O 0.0492 0.0322 'International Tables Vol C Tables 4.2.6.8 and 6.1.1.4'
Zn Zn -1.5491 0.6778 'International Tables Vol C Tables 4.2.6.8 and 6.1.1.4'

loop_
_geom_angle_atom_site_label_1
_geom_angle_atom_site_label_2
_geom_angle_atom_site_label_3
_geom_angle
_geom_angle_site_symmetry_1
_geom_angle_site_symmetry_3
_geom_angle_publ_flag
O1 Zn1 Zn1 106.42(12) . 2_566 ?
O1 Zn1 O2 109.43(16) . 2_566 ?
O1 Zn1 O2 95.61(15) . . ?
O1 Zn1 N1 93.54(17) . . ?
O1 Zn1 N2 133.9(2) . . ?
O2 Zn1 Zn1 41.53(10) 2_566 2_566 ?
O2 Zn1 Zn1 40.28(10) . 2_566 ?
O2 Zn1 O2 81.82(15) 2_566 . ?
O2 Zn1 N1 96.33(17) 2_566 . ?
O2 Zn1 N1 170.76(17) . . ?
O2 Zn1 N2 116.7(2) 2_566 . ?
N1 Zn1 Zn1 137.16(15) . 2_566 ?
N2 Zn1 Zn1 106.92(18) . 2_566 ?
N2 Zn1 O2 89.82(17) . . ?
N2 Zn1 N1 82.91(19) . . ?
C1 O1 Zn1 120.9(3) . . ?
Zn1 O2 Zn1 98.18(15) 2_566 . ?
C20 O2 Zn1 119.5(3) . 2_566 ?
C20 O2 Zn1 123.3(3) . . ?
Zn1 N1 H1 108.4 . . ?
C7 N1 Zn1 110.5(3) . . ?
C7 N1 H1 108.4 . . ?
C7 N1 C8 114.7(6) . . ?
C8 N1 Zn1 106.4(4) . . ?
C8 N1 H1 108.4 . . ?
Zn1 N2 H2A 101.3 . . ?
Zn1 N2 H2B 113.8 . . ?
C14 N2 Zn1 109.4(4) . . ?
C14 N2 H2A 101.3 . . ?
C14 N2 H2B 113.8 . . ?
C14 N2 C21 129.9(7) . . ?
C14 N2 C13 102.7(7) . . ?
C21 N2 Zn1 109.1(5) . . ?
C21 N2 H2A 101.3 . . ?
C13 N2 Zn1 102.0(5) . . ?
C13 N2 H2B 113.8 . . ?
O1 C1 C2 120.2(5) . . ?
O1 C1 C6 123.9(5) . . ?
C2 C1 C6 115.8(5) . . ?
F1 C2 C1 117.0(5) . . ?
F1 C2 C3 118.4(6) . . ?
C3 C2 C1 124.6(6) . . ?
C2 C3 H3 120.6 . . ?
C2 C3 C4 118.8(6) . . ?
C4 C3 H3 120.6 . . ?
C3 C4 H4 120.5 . . ?
C5 C4 C3 119.1(6) . . ?
C5 C4 H4 120.5 . . ?
C4 C5 H5 118.7 . . ?
C4 C5 C6 122.6(6) . . ?
C6 C5 H5 118.7 . . ?
C1 C6 C7 119.8(5) . . ?
C5 C6 C1 119.1(6) . . ?
C5 C6 C7 121.1(5) . . ?
N1 C7 C6 111.9(5) . . ?
N1 C7 H7A 109.2 . . ?
N1 C7 H7B 109.2 . . ?
C6 C7 H7A 109.2 . . ?
C6 C7 H7B 109.2 . . ?
H7A C7 H7B 107.9 . . ?
N1 C8 H8A 98.3 . . ?
N1 C8 H8B 96.6 . . ?
C9 C8 N1 115.9(6) . . ?
C9 C8 H8A 98.3 . . ?
C9 C8 H8B 96.6 . . ?
C21 C8 N1 115.2(7) . . ?
C21 C8 H8A 98.3 . . ?
C21 C8 C9 122.7(8) . . ?
C13 C8 N1 117.9(7) . . ?
C13 C8 H8B 96.6 . . ?
C13 C8 C9 122.2(7) . . ?
C8 C9 H9A 108.5 . . ?
C8 C9 H9B 108.5 . . ?
C8 C9 C10 114.9(6) . . ?
H9A C9 H9B 107.5 . . ?
C10 C9 H9A 108.5 . . ?
C10 C9 H9B 108.5 . . ?
C9 C10 H10A 108.5 . . ?
C9 C10 H10B 108.5 . . ?
C9 C10 H10C 107.6 . . ?
C9 C10 H10D 107.6 . . ?
H10A C10 H10B 107.5 . . ?
H10C C10 H10D 107.1 . . ?
C22 C10 C9 115.3(7) . . ?
C22 C10 H10A 108.5 . . ?
C22 C10 H10B 108.5 . . ?
C11 C10 C9 118.7(8) . . ?
C11 C10 H10C 107.6 . . ?
C11 C10 H10D 107.6 . . ?
H12A C12 H12B 109.2 . . ?
H12C C12 H12D 109.3 . . ?
C21 C12 H12A 111.2 . . ?
C21 C12 H12B 111.2 . . ?
C22 C12 H12A 111.2 . . ?
C22 C12 H12B 111.2 . . ?
C22 C12 C21 102.6(9) . . ?
C11 C12 H12C 111.5 . . ?
C11 C12 H12D 111.5 . . ?
C13 C12 H12C 111.5 . . ?
C13 C12 H12D 111.5 . . ?
C13 C12 C11 101.4(8) . . ?
N2 C14 H14A 109.6 . . ?
N2 C14 H14B 109.6 . . ?
N2 C14 C15 110.4(5) . . ?
H14A C14 H14B 108.1 . . ?
C15 C14 H14A 109.6 . . ?
C15 C14 H14B 109.6 . . ?
C16 C15 C14 120.6(6) . . ?
C16 C15 C20 119.8(6) . . ?
C20 C15 C14 119.5(5) . . ?
C15 C16 H16 119.2 . . ?
C17 C16 C15 121.6(6) . . ?
C17 C16 H16 119.2 . . ?
C16 C17 H17 120.3 . . ?
C18 C17 C16 119.4(6) . . ?
C18 C17 H17 120.3 . . ?
C17 C18 H18 120.9 . . ?
C17 C18 C19 118.1(6) . . ?
C19 C18 H18 120.9 . . ?
F2 C19 C18 117.9(5) . . ?
F2 C19 C20 117.7(5) . . ?
C18 C19 C20 124.4(6) . . ?
O2 C20 C15 121.8(5) . . ?
O2 C20 C19 121.6(5) . . ?
C19 C20 C15 116.6(5) . . ?
N2 C21 C12 107.3(9) . . ?
N2 C21 H21 110.0 . . ?
C8 C21 N2 111.7(9) . . ?
C8 C21 C12 107.7(9) . . ?
C8 C21 H21 110.0 . . ?
C12 C21 H21 110.0 . . ?
C10 C22 C12 107.2(9) . . ?
C10 C22 H22A 110.3 . . ?
C10 C22 H22B 110.3 . . ?
C12 C22 H22A 110.3 . . ?
C12 C22 H22B 110.3 . . ?
H22A C22 H22B 108.5 . . ?
C10 C11 C12 107.8(9) . . ?
C10 C11 H11A 110.2 . . ?
C10 C11 H11B 110.2 . . ?
C12 C11 H11A 110.2 . . ?
C12 C11 H11B 110.2 . . ?
H11A C11 H11B 108.5 . . ?
N2 C13 C12 106.3(8) . . ?
N2 C13 H13 109.4 . . ?
C8 C13 N2 110.4(9) . . ?
C8 C13 C12 111.7(9) . . ?
C8 C13 H13 109.4 . . ?
C12 C13 H13 109.4 . . ?
H3A O3 H3B 109.5 . . ?

loop_
_geom_bond_atom_site_label_1
_geom_bond_atom_site_label_2
_geom_bond_distance
_geom_bond_site_symmetry_2
_geom_bond_publ_flag
Zn1 Zn1 3.1365(14) 2_566 ?
Zn1 O1 1.959(4) . ?
Zn1 O2 2.049(4) 2_566 ?
Zn1 O2 2.101(4) . ?
Zn1 N1 2.141(5) . ?
Zn1 N2 2.093(5) . ?
F1 C2 1.366(7) . ?
F2 C19 1.363(7) . ?
O1 C1 1.323(7) . ?
O2 C20 1.350(6) . ?
N1 H1 1.0000 . ?
N1 C7 1.472(8) . ?
N1 C8 1.483(8) . ?
N2 H2A 1.0000 . ?
N2 H2B 1.0000 . ?
N2 C14 1.469(9) . ?
N2 C21 1.528(13) . ?
N2 C13 1.585(12) . ?
C1 C2 1.397(9) . ?
C1 C6 1.416(8) . ?
C2 C3 1.377(9) . ?
C3 H3 0.9500 . ?
C3 C4 1.381(10) . ?
C4 H4 0.9500 . ?
C4 C5 1.369(10) . ?
C5 H5 0.9500 . ?
C5 C6 1.409(8) . ?
C6 C7 1.497(8) . ?
C7 H7A 0.9900 . ?
C7 H7B 0.9900 . ?
C8 H8A 1.0000 . ?
C8 H8B 1.0000 . ?
C8 C9 1.477(8) . ?
C8 C21 1.402(14) . ?
C8 C13 1.364(14) . ?
C9 H9A 0.9900 . ?
C9 H9B 0.9900 . ?
C9 C10 1.496(9) . ?
C10 H10A 0.9900 . ?
C10 H10B 0.9900 . ?
C10 H10C 0.9900 . ?
C10 H10D 0.9900 . ?
C10 C22 1.493(15) . ?
C10 C11 1.394(16) . ?
C12 H12A 0.9900 . ?
C12 H12B 0.9900 . ?
C12 H12C 0.9900 . ?
C12 H12D 0.9900 . ?
C12 C21 1.632(15) . ?
C12 C22 1.594(15) . ?
C12 C11 1.676(16) . ?
C12 C13 1.596(13) . ?
C14 H14A 0.9900 . ?
C14 H14B 0.9900 . ?
C14 C15 1.515(9) . ?
C15 C16 1.389(8) . ?
C15 C20 1.395(8) . ?
C16 H16 0.9500 . ?
C16 C17 1.387(10) . ?
C17 H17 0.9500 . ?
C17 C18 1.373(10) . ?
C18 H18 0.9500 . ?
C18 C19 1.381(9) . ?
C19 C20 1.383(8) . ?
C21 H21 1.0000 . ?
C22 H22A 0.9900 . ?
C22 H22B 0.9900 . ?
C11 H11A 0.9900 . ?
C11 H11B 0.9900 . ?
C13 H13 1.0000 . ?
O3 H3A 0.8700 . ?
O3 H3B 0.8701 . ?
